data_4117322
loop_
_publ_author_name
'Jun Deng'
'Bo Zhu'
'Zhaoyong Lu'
'Haixin Yu'
'Ang Li'

_publ_section_title
;
 Total Synthesis of (-)-Fusarisetin A and Reassignment of the Absolute
 Configuration of Its Natural Counterpart
;
_journal_name_full 'Journal of the American Chemical Society'
_journal_page_first 920
_journal_page_last 923
_journal_paper_doi 10.1021/ja211444m
_journal_volume 134
_journal_year 2012
_chemical_absolute_configuration ad
_chemical_formula_sum 'C20 H25 F3 O3'
_chemical_formula_weight 370.40
_chemical_name_systematic
; 
 ? 
;
_space_group_IT_number 4
_symmetry_cell_setting monoclinic
_symmetry_space_group_name_Hall 'P 2yb'
_symmetry_space_group_name_H-M 'P 1 21 1'
_atom_sites_solution_hydrogens geom
_atom_sites_solution_primary direct
_atom_sites_solution_secondary difmap
_audit_creation_method SHELXL-97
_cell_angle_alpha 90.00
_cell_angle_beta 100.929(3)
_cell_angle_gamma 90.00
_cell_formula_units_Z 4
_cell_length_a 12.992(2)
_cell_length_b 8.1737(13)
_cell_length_c 18.325(3)
_cell_measurement_reflns_used 3851
_cell_measurement_temperature 133(2)
_cell_measurement_theta_max 25.32
_cell_measurement_theta_min 2.26
_cell_volume 1910.7(5)
_computing_cell_refinement 'Bruker SAINT'
_computing_data_collection 'Bruker APEX2'
_computing_data_reduction 'Bruker SAINT'
_computing_molecular_graphics 'Bruker SHELXTL'
_computing_publication_material 'Bruker SHELXTL'
_computing_structure_refinement 'SHELXL-97 (Sheldrick, 2008)'
_computing_structure_solution 'SHELXS-97 (Sheldrick, 2008)'
_diffrn_ambient_temperature 133(2)
_diffrn_measured_fraction_theta_full 0.993
_diffrn_measured_fraction_theta_max 0.993
_diffrn_measurement_device_type 'Bruker APEX-II CCD'
_diffrn_measurement_method '\f and \w scans'
_diffrn_radiation_monochromator graphite
_diffrn_radiation_source 'fine-focus sealed tube'
_diffrn_radiation_type MoK\a
_diffrn_radiation_wavelength 0.71073
_diffrn_reflns_av_R_equivalents 0.0498
_diffrn_reflns_av_sigmaI/netI 0.0745
_diffrn_reflns_limit_h_max 16
_diffrn_reflns_limit_h_min -16
_diffrn_reflns_limit_k_max 10
_diffrn_reflns_limit_k_min -10
_diffrn_reflns_limit_l_max 22
_diffrn_reflns_limit_l_min -21
_diffrn_reflns_number 13700
_diffrn_reflns_theta_full 26.41
_diffrn_reflns_theta_max 26.41
_diffrn_reflns_theta_min 1.13
_exptl_absorpt_coefficient_mu 0.104
_exptl_absorpt_correction_T_max 0.9917
_exptl_absorpt_correction_T_min 0.9694
_exptl_absorpt_correction_type multi-scan
_exptl_absorpt_process_details sadabs
_exptl_crystal_colour colourless
_exptl_crystal_density_diffrn 1.288
_exptl_crystal_description prism
_exptl_crystal_F_000 784
_exptl_crystal_size_max 0.30
_exptl_crystal_size_mid 0.10
_exptl_crystal_size_min 0.08
_refine_diff_density_max 0.256
_refine_diff_density_min -0.243
_refine_diff_density_rms 0.056
_refine_ls_abs_structure_details 'Flack H D (1983), Acta Cryst. A39, 876-881'
_refine_ls_abs_structure_Flack 0.4(7)
_refine_ls_extinction_method none
_refine_ls_goodness_of_fit_ref 1.027
_refine_ls_hydrogen_treatment constr
_refine_ls_matrix_type full
_refine_ls_number_parameters 473
_refine_ls_number_reflns 7691
_refine_ls_number_restraints 1
_refine_ls_restrained_S_all 1.027
_refine_ls_R_factor_all 0.0814
_refine_ls_R_factor_gt 0.0476
_refine_ls_shift/su_max 0.000
_refine_ls_shift/su_mean 0.000
_refine_ls_structure_factor_coef Fsqd
_refine_ls_weighting_details 'calc w=1/[\s^2^(Fo^2^)+(0.0636P)^2^+0.0000P] where P=(Fo^2^+2Fc^2^)/3'
_refine_ls_weighting_scheme calc
_refine_ls_wR_factor_gt 0.1112
_refine_ls_wR_factor_ref 0.1326
_reflns_number_gt 5618
_reflns_number_total 7691
_reflns_threshold_expression >2sigma(I)
_cod_data_source_file ja211444m_si_001.cif
_cod_data_source_block mo_dm11501_0m
_cod_original_cell_volume 1910.6(6)
_cod_database_code 4117322

loop_
_symmetry_equiv_pos_as_xyz
'x, y, z'
'-x, y+1/2, -z'

loop_
_atom_site_label
_atom_site_type_symbol
_atom_site_fract_x
_atom_site_fract_y
_atom_site_fract_z
_atom_site_U_iso_or_equiv
_atom_site_adp_type
_atom_site_occupancy
_atom_site_symmetry_multiplicity
_atom_site_calc_flag
_atom_site_refinement_flags
F1 F 1.20391(16) 0.3319(3) 0.63723(11) 0.0622(6) Uani 1 1 d .
F2 F 1.23477(14) 0.3536(3) 0.75586(10) 0.0549(6) Uani 1 1 d .
F3 F 1.13174(17) 0.1647(2) 0.70485(13) 0.0648(6) Uani 1 1 d .
F4 F 0.21652(14) 0.8063(3) 0.74403(10) 0.0534(5) Uani 1 1 d .
F5 F 0.24719(14) 0.8458(3) 0.86160(10) 0.0533(5) Uani 1 1 d .
F6 F 0.32973(19) 0.9830(3) 0.79117(13) 0.0651(6) Uani 1 1 d .
O1 O 0.71751(13) 0.2210(2) 0.74839(10) 0.0294(4) Uani 1 1 d .
O2 O 0.88990(15) 0.2715(3) 0.68031(10) 0.0332(5) Uani 1 1 d .
O3 O 1.01804(14) 0.4187(2) 0.75258(10) 0.0298(4) Uani 1 1 d .
O4 O 0.74507(14) 0.7501(2) 0.74947(10) 0.0311(5) Uani 1 1 d .
O5 O 0.58034(16) 0.7292(3) 0.82446(11) 0.0418(5) Uani 1 1 d .
O6 O 0.42355(15) 0.7074(3) 0.74894(12) 0.0448(6) Uani 1 1 d .
C1 C 0.7507(2) 0.1211(3) 0.92027(15) 0.0276(6) Uani 1 1 d .
H1 H 0.7340 0.0294 0.8838 0.033 Uiso 1 1 calc R
C2 C 0.8649(2) 0.0989(4) 0.95954(15) 0.0313(6) Uani 1 1 d .
H2A H 0.8836 0.1853 0.9976 0.038 Uiso 1 1 calc R
H2B H 0.9116 0.1104 0.9229 0.038 Uiso 1 1 calc R
C3 C 0.8815(2) -0.0697(4) 0.99666(16) 0.0354(7) Uani 1 1 d .
H3A H 0.8699 -0.1555 0.9578 0.042 Uiso 1 1 calc R
H3B H 0.9549 -0.0786 1.0236 0.042 Uiso 1 1 calc R
C4 C 0.8074(3) -0.0989(4) 1.05103(15) 0.0363(7) Uani 1 1 d .
H4 H 0.8248 -0.0176 1.0923 0.044 Uiso 1 1 calc R
C5 C 0.6945(2) -0.0712(4) 1.01289(17) 0.0375(7) Uani 1 1 d .
H5A H 0.6481 -0.0836 1.0497 0.045 Uiso 1 1 calc R
H5B H 0.6742 -0.1551 0.9738 0.045 Uiso 1 1 calc R
C6 C 0.6788(2) 0.1014(4) 0.97736(16) 0.0334(7) Uani 1 1 d .
H6 H 0.7016 0.1832 1.0178 0.040 Uiso 1 1 calc R
C7 C 0.5660(2) 0.1364(4) 0.94430(17) 0.0414(8) Uani 1 1 d .
H7 H 0.5136 0.0988 0.9700 0.050 Uiso 1 1 calc R
C8 C 0.5361(2) 0.2167(4) 0.88124(17) 0.0381(7) Uani 1 1 d .
H8 H 0.4632 0.2319 0.8634 0.046 Uiso 1 1 calc R
C9 C 0.6114(2) 0.2850(4) 0.83649(15) 0.0299(6) Uani 1 1 d .
H9 H 0.5908 0.4009 0.8237 0.036 Uiso 1 1 calc R
C10 C 0.7276(2) 0.2843(4) 0.87565(14) 0.0274(6) Uani 1 1 d .
C11 C 0.7550(2) 0.4374(4) 0.92456(16) 0.0349(7) Uani 1 1 d .
H11A H 0.7412 0.5357 0.8937 0.052 Uiso 1 1 calc R
H11B H 0.8293 0.4341 0.9480 0.052 Uiso 1 1 calc R
H11C H 0.7120 0.4396 0.9631 0.052 Uiso 1 1 calc R
C12 C 0.8230(3) -0.2713(4) 1.08502(17) 0.0452(8) Uani 1 1 d .
H12A H 0.8089 -0.3532 1.0453 0.068 Uiso 1 1 calc R
H12B H 0.7746 -0.2875 1.1194 0.068 Uiso 1 1 calc R
H12C H 0.8953 -0.2830 1.1119 0.068 Uiso 1 1 calc R
C13 C 0.6120(2) 0.1931(4) 0.76377(15) 0.0286(6) Uani 1 1 d .
H13 H 0.6008 0.0735 0.7709 0.034 Uiso 1 1 calc R
C14 C 0.5338(2) 0.2551(4) 0.69995(16) 0.0341(7) Uani 1 1 d .
H14 H 0.5428 0.3635 0.6836 0.041 Uiso 1 1 calc R
C15 C 0.4538(2) 0.1725(5) 0.66460(18) 0.0442(8) Uani 1 1 d .
H15A H 0.4420 0.0636 0.6793 0.053 Uiso 1 1 calc R
H15B H 0.4072 0.2212 0.6242 0.053 Uiso 1 1 calc R
C16 C 0.7813(2) 0.2833(3) 0.80894(14) 0.0245(6) Uani 1 1 d .
C17 C 0.8783(2) 0.3365(3) 0.80607(14) 0.0268(6) Uani 1 1 d .
H17 H 0.9195 0.3796 0.8503 0.032 Uiso 1 1 calc R
C18 C 0.92404(19) 0.3326(3) 0.73998(15) 0.0252(6) Uani 1 1 d .
C19 C 1.0695(2) 0.4349(4) 0.69040(16) 0.0325(7) Uani 1 1 d .
H19A H 1.0940 0.5490 0.6875 0.039 Uiso 1 1 calc R
H19B H 1.0191 0.4105 0.6440 0.039 Uiso 1 1 calc R
C20 C 1.1602(2) 0.3218(4) 0.69748(16) 0.0379(7) Uani 1 1 d .
C21 C 0.7370(2) 0.6148(3) 0.58299(15) 0.0243(6) Uani 1 1 d .
H21 H 0.7792 0.5468 0.6232 0.029 Uiso 1 1 calc R
C22 C 0.6394(2) 0.5149(3) 0.54944(16) 0.0282(6) Uani 1 1 d .
H22A H 0.5973 0.5758 0.5074 0.034 Uiso 1 1 calc R
H22B H 0.5955 0.4977 0.5874 0.034 Uiso 1 1 calc R
C23 C 0.6721(2) 0.3486(4) 0.52200(15) 0.0287(6) Uani 1 1 d .
H23A H 0.7102 0.2858 0.5649 0.034 Uiso 1 1 calc R
H23B H 0.6084 0.2861 0.5002 0.034 Uiso 1 1 calc R
C24 C 0.7417(2) 0.3655(4) 0.46408(15) 0.0314(7) Uani 1 1 d .
H24 H 0.7001 0.4213 0.4195 0.038 Uiso 1 1 calc R
C25 C 0.8364(2) 0.4743(4) 0.49512(16) 0.0314(7) Uani 1 1 d .
H25A H 0.8816 0.4166 0.5368 0.038 Uiso 1 1 calc R
H25B H 0.8780 0.4924 0.4558 0.038 Uiso 1 1 calc R
C26 C 0.8047(2) 0.6403(4) 0.52264(15) 0.0282(6) Uani 1 1 d .
H26 H 0.7600 0.6968 0.4796 0.034 Uiso 1 1 calc R
C27 C 0.8976(2) 0.7482(4) 0.54994(16) 0.0327(7) Uani 1 1 d .
H27 H 0.9536 0.7472 0.5234 0.039 Uiso 1 1 calc R
C28 C 0.9060(2) 0.8450(4) 0.60897(16) 0.0329(7) Uani 1 1 d .
H28 H 0.9685 0.9069 0.6233 0.040 Uiso 1 1 calc R
C29 C 0.8216(2) 0.8612(4) 0.65410(15) 0.0284(6) Uani 1 1 d .
H29 H 0.8094 0.9802 0.6618 0.034 Uiso 1 1 calc R
C30 C 0.7152(2) 0.7812(3) 0.61844(15) 0.0265(6) Uani 1 1 d .
C31 C 0.6475(2) 0.8956(4) 0.56340(16) 0.0332(7) Uani 1 1 d .
H31A H 0.6337 0.9963 0.5890 0.050 Uiso 1 1 calc R
H31B H 0.5810 0.8416 0.5429 0.050 Uiso 1 1 calc R
H31C H 0.6844 0.9224 0.5230 0.050 Uiso 1 1 calc R
C32 C 0.7773(3) 0.2006(4) 0.43937(17) 0.0419(8) Uani 1 1 d .
H32A H 0.7160 0.1365 0.4163 0.063 Uiso 1 1 calc R
H32B H 0.8159 0.1416 0.4826 0.063 Uiso 1 1 calc R
H32C H 0.8231 0.2176 0.4033 0.063 Uiso 1 1 calc R
C33 C 0.8480(2) 0.7787(4) 0.73017(15) 0.0284(6) Uani 1 1 d .
H33 H 0.8829 0.6713 0.7252 0.034 Uiso 1 1 calc R
C34 C 0.9129(2) 0.8755(4) 0.79086(15) 0.0333(7) Uani 1 1 d .
H34 H 0.8895 0.9822 0.8002 0.040 Uiso 1 1 calc R
C35 C 0.9999(2) 0.8230(4) 0.83212(17) 0.0402(8) Uani 1 1 d .
H35A H 1.0255 0.7168 0.8242 0.048 Uiso 1 1 calc R
H35B H 1.0376 0.8911 0.8700 0.048 Uiso 1 1 calc R
C36 C 0.6691(2) 0.7543(3) 0.68827(14) 0.0258(6) Uani 1 1 d .
C37 C 0.5673(2) 0.7384(3) 0.69272(15) 0.0274(6) Uani 1 1 d .
H37 H 0.5170 0.7357 0.6478 0.033 Uiso 1 1 calc R
C38 C 0.5304(2) 0.7252(3) 0.76246(16) 0.0284(6) Uani 1 1 d .
C39 C 0.3751(2) 0.7082(5) 0.81314(19) 0.0468(9) Uani 1 1 d .
H39A H 0.4279 0.7328 0.8583 0.056 Uiso 1 1 calc R
H39B H 0.3441 0.5998 0.8195 0.056 Uiso 1 1 calc R
C40 C 0.2923(2) 0.8357(4) 0.80177(16) 0.0336(7) Uani 1 1 d .

loop_
_atom_site_aniso_label
_atom_site_aniso_U_11
_atom_site_aniso_U_22
_atom_site_aniso_U_33
_atom_site_aniso_U_23
_atom_site_aniso_U_13
_atom_site_aniso_U_12
F1 0.0648(13) 0.0791(16) 0.0508(11) -0.0004(12) 0.0312(10) 0.0170(12)
F2 0.0355(10) 0.0825(16) 0.0451(11) 0.0063(11) 0.0034(8) 0.0016(10)
F3 0.0743(15) 0.0273(11) 0.0977(18) 0.0014(12) 0.0291(13) 0.0095(10)
F4 0.0365(10) 0.0706(15) 0.0513(11) -0.0092(11) 0.0036(9) 0.0042(9)
F5 0.0469(11) 0.0718(15) 0.0471(10) 0.0037(10) 0.0242(9) 0.0118(10)
F6 0.0825(16) 0.0383(12) 0.0821(16) -0.0024(11) 0.0351(13) -0.0140(11)
O1 0.0271(9) 0.0316(11) 0.0299(10) -0.0039(9) 0.0066(8) -0.0034(8)
O2 0.0375(11) 0.0344(12) 0.0277(10) 0.0019(9) 0.0062(8) -0.0051(9)
O3 0.0276(10) 0.0287(11) 0.0349(10) -0.0006(9) 0.0109(8) -0.0056(8)
O4 0.0275(9) 0.0349(12) 0.0323(10) 0.0006(9) 0.0095(8) -0.0005(8)
O5 0.0356(11) 0.0566(16) 0.0351(12) 0.0003(11) 0.0119(9) 0.0008(10)
O6 0.0296(11) 0.0641(16) 0.0443(13) 0.0017(12) 0.0168(9) 0.0019(10)
C1 0.0298(14) 0.0275(16) 0.0259(14) -0.0045(12) 0.0067(11) -0.0031(12)
C2 0.0342(15) 0.0352(18) 0.0255(14) -0.0014(13) 0.0084(12) -0.0046(13)
C3 0.0396(16) 0.0378(18) 0.0282(15) 0.0035(14) 0.0048(12) -0.0008(14)
C4 0.059(2) 0.0287(17) 0.0219(13) -0.0008(12) 0.0091(13) -0.0085(15)
C5 0.0488(18) 0.0372(18) 0.0300(15) -0.0022(14) 0.0162(13) -0.0125(15)
C6 0.0388(15) 0.0354(18) 0.0291(15) -0.0054(13) 0.0141(12) -0.0066(13)
C7 0.0348(16) 0.053(2) 0.0416(18) -0.0076(16) 0.0201(14) -0.0042(15)
C8 0.0269(14) 0.045(2) 0.0446(18) -0.0088(16) 0.0134(13) 0.0014(14)
C9 0.0263(13) 0.0245(15) 0.0389(15) -0.0051(13) 0.0061(12) 0.0012(12)
C10 0.0270(13) 0.0271(16) 0.0295(14) -0.0049(13) 0.0087(11) -0.0011(12)
C11 0.0413(17) 0.0285(17) 0.0369(16) -0.0065(14) 0.0125(13) -0.0018(14)
C12 0.073(2) 0.0340(19) 0.0296(16) -0.0006(14) 0.0136(15) -0.0112(17)
C13 0.0261(13) 0.0259(16) 0.0339(15) -0.0046(12) 0.0061(11) -0.0014(12)
C14 0.0334(15) 0.0355(18) 0.0345(15) -0.0007(14) 0.0087(12) -0.0007(13)
C15 0.0354(17) 0.051(2) 0.0434(18) -0.0051(16) -0.0006(14) 0.0021(15)
C16 0.0307(14) 0.0164(13) 0.0266(13) -0.0015(11) 0.0061(11) 0.0014(11)
C17 0.0272(14) 0.0251(15) 0.0270(13) 0.0000(12) 0.0023(11) -0.0020(12)
C18 0.0247(13) 0.0203(15) 0.0304(14) 0.0057(12) 0.0047(11) 0.0008(11)
C19 0.0334(15) 0.0319(17) 0.0338(15) 0.0066(13) 0.0106(12) -0.0029(13)
C20 0.0422(17) 0.041(2) 0.0336(15) -0.0040(14) 0.0163(14) 0.0000(14)
C21 0.0253(13) 0.0205(15) 0.0288(13) 0.0029(11) 0.0097(11) 0.0036(11)
C22 0.0266(14) 0.0278(16) 0.0316(15) 0.0006(12) 0.0086(12) 0.0001(11)
C23 0.0313(14) 0.0242(15) 0.0305(14) -0.0024(13) 0.0055(11) 0.0004(12)
C24 0.0381(15) 0.0317(17) 0.0241(13) 0.0009(12) 0.0050(12) 0.0049(13)
C25 0.0326(15) 0.0353(18) 0.0288(14) 0.0026(13) 0.0122(12) 0.0068(12)
C26 0.0280(14) 0.0285(17) 0.0301(14) 0.0041(12) 0.0105(11) 0.0017(12)
C27 0.0286(14) 0.0370(19) 0.0357(15) 0.0050(14) 0.0147(12) -0.0045(13)
C28 0.0305(14) 0.0283(16) 0.0425(16) 0.0051(14) 0.0136(12) -0.0066(12)
C29 0.0262(13) 0.0195(15) 0.0410(16) -0.0021(13) 0.0105(12) 0.0007(11)
C30 0.0249(13) 0.0227(15) 0.0339(14) 0.0019(12) 0.0109(11) 0.0008(11)
C31 0.0358(16) 0.0258(17) 0.0386(16) 0.0052(13) 0.0089(13) 0.0029(13)
C32 0.0533(19) 0.0368(19) 0.0379(17) -0.0041(14) 0.0141(15) 0.0054(15)
C33 0.0267(13) 0.0248(15) 0.0350(14) -0.0029(13) 0.0095(11) 0.0038(12)
C34 0.0349(16) 0.0304(18) 0.0373(16) -0.0072(13) 0.0137(13) -0.0001(13)
C35 0.0328(16) 0.043(2) 0.0441(17) -0.0121(15) 0.0062(13) -0.0008(14)
C36 0.0316(14) 0.0181(15) 0.0286(13) -0.0027(12) 0.0084(11) 0.0046(11)
C37 0.0263(13) 0.0229(15) 0.0345(14) -0.0033(12) 0.0100(11) 0.0026(11)
C38 0.0275(14) 0.0190(15) 0.0409(17) 0.0000(13) 0.0124(12) 0.0023(11)
C39 0.0357(16) 0.061(2) 0.0488(19) 0.0101(18) 0.0221(14) 0.0076(16)
C40 0.0331(15) 0.0355(18) 0.0340(15) 0.0008(14) 0.0111(12) -0.0034(13)

loop_
_atom_type_symbol
_atom_type_description
_atom_type_scat_dispersion_real
_atom_type_scat_dispersion_imag
_atom_type_scat_source
C C 0.0033 0.0016 'International Tables Vol C Tables 4.2.6.8 and 6.1.1.4'
H H 0.0000 0.0000 'International Tables Vol C Tables 4.2.6.8 and 6.1.1.4'
O O 0.0106 0.0060 'International Tables Vol C Tables 4.2.6.8 and 6.1.1.4'
F F 0.0171 0.0103 'International Tables Vol C Tables 4.2.6.8 and 6.1.1.4'

loop_
_geom_angle_atom_site_label_1
_geom_angle_atom_site_label_2
_geom_angle_atom_site_label_3
_geom_angle
C16 O1 C13 110.5(2)
C18 O3 C19 116.3(2)
C36 O4 C33 110.7(2)
C38 O6 C39 115.9(2)
C2 C1 C6 109.1(2)
C2 C1 C10 114.8(2)
C6 C1 C10 111.3(2)
C2 C1 H1 107.1
C6 C1 H1 107.1
C10 C1 H1 107.1
C1 C2 C3 110.9(2)
C1 C2 H2A 109.5
C3 C2 H2A 109.5
C1 C2 H2B 109.5
C3 C2 H2B 109.5
H2A C2 H2B 108.1
C4 C3 C2 112.1(3)
C4 C3 H3A 109.2
C2 C3 H3A 109.2
C4 C3 H3B 109.2
C2 C3 H3B 109.2
H3A C3 H3B 107.9
C5 C4 C3 110.5(2)
C5 C4 C12 111.4(3)
C3 C4 C12 110.9(3)
C5 C4 H4 108.0
C3 C4 H4 108.0
C12 C4 H4 108.0
C4 C5 C6 111.6(2)
C4 C5 H5A 109.3
C6 C5 H5A 109.3
C4 C5 H5B 109.3
C6 C5 H5B 109.3
H5A C5 H5B 108.0
C7 C6 C1 112.2(2)
C7 C6 C5 112.5(3)
C1 C6 C5 109.4(2)
C7 C6 H6 107.5
C1 C6 H6 107.5
C5 C6 H6 107.5
C8 C7 C6 123.4(3)
C8 C7 H7 118.3
C6 C7 H7 118.3
C7 C8 C9 123.3(3)
C7 C8 H8 118.4
C9 C8 H8 118.4
C8 C9 C13 113.9(2)
C8 C9 C10 115.2(2)
C13 C9 C10 103.7(2)
C8 C9 H9 107.9
C13 C9 H9 107.9
C10 C9 H9 107.9
C16 C10 C11 112.5(2)
C16 C10 C9 100.6(2)
C11 C10 C9 111.4(2)
C16 C10 C1 110.2(2)
C11 C10 C1 112.8(2)
C9 C10 C1 108.7(2)
C10 C11 H11A 109.5
C10 C11 H11B 109.5
H11A C11 H11B 109.5
C10 C11 H11C 109.5
H11A C11 H11C 109.5
H11B C11 H11C 109.5
C4 C12 H12A 109.5
C4 C12 H12B 109.5
H12A C12 H12B 109.5
C4 C12 H12C 109.5
H12A C12 H12C 109.5
H12B C12 H12C 109.5
O1 C13 C14 108.6(2)
O1 C13 C9 104.4(2)
C14 C13 C9 113.7(2)
O1 C13 H13 110.0
C14 C13 H13 110.0
C9 C13 H13 110.0
C15 C14 C13 125.2(3)
C15 C14 H14 117.4
C13 C14 H14 117.4
C14 C15 H15A 120.0
C14 C15 H15B 120.0
H15A C15 H15B 120.0
C17 C16 O1 121.5(2)
C17 C16 C10 127.4(2)
O1 C16 C10 111.1(2)
C16 C17 C18 124.2(2)
C16 C17 H17 117.9
C18 C17 H17 117.9
O2 C18 O3 121.3(2)
O2 C18 C17 128.9(2)
O3 C18 C17 109.7(2)
O3 C19 C20 110.8(2)
O3 C19 H19A 109.5
C20 C19 H19A 109.5
O3 C19 H19B 109.5
C20 C19 H19B 109.5
H19A C19 H19B 108.1
F2 C20 F1 107.1(2)
F2 C20 F3 106.1(3)
F1 C20 F3 108.0(3)
F2 C20 C19 113.3(3)
F1 C20 C19 110.1(3)
F3 C20 C19 111.9(3)
C22 C21 C26 108.8(2)
C22 C21 C30 115.5(2)
C26 C21 C30 110.7(2)
C22 C21 H21 107.2
C26 C21 H21 107.2
C30 C21 H21 107.2
C21 C22 C23 110.1(2)
C21 C22 H22A 109.7
C23 C22 H22A 109.7
C21 C22 H22B 109.7
C23 C22 H22B 109.7
H22A C22 H22B 108.2
C24 C23 C22 112.6(2)
C24 C23 H23A 109.1
C22 C23 H23A 109.1
C24 C23 H23B 109.1
C22 C23 H23B 109.1
H23A C23 H23B 107.8
C32 C24 C23 112.4(3)
C32 C24 C25 110.8(2)
C23 C24 C25 109.5(2)
C32 C24 H24 108.0
C23 C24 H24 108.0
C25 C24 H24 108.0
C26 C25 C24 112.9(2)
C26 C25 H25A 109.0
C24 C25 H25A 109.0
C26 C25 H25B 109.0
C24 C25 H25B 109.0
H25A C25 H25B 107.8
C27 C26 C25 112.4(2)
C27 C26 C21 111.7(2)
C25 C26 C21 109.9(2)
C27 C26 H26 107.6
C25 C26 H26 107.6
C21 C26 H26 107.6
C28 C27 C26 124.0(3)
C28 C27 H27 118.0
C26 C27 H27 118.0
C27 C28 C29 123.1(3)
C27 C28 H28 118.5
C29 C28 H28 118.5
C28 C29 C33 113.8(2)
C28 C29 C30 114.6(2)
C33 C29 C30 103.0(2)
C28 C29 H29 108.4
C33 C29 H29 108.4
C30 C29 H29 108.4
C31 C30 C36 112.0(2)
C31 C30 C21 112.8(2)
C36 C30 C21 110.8(2)
C31 C30 C29 112.0(2)
C36 C30 C29 99.6(2)
C21 C30 C29 108.9(2)
C30 C31 H31A 109.5
C30 C31 H31B 109.5
H31A C31 H31B 109.5
C30 C31 H31C 109.5
H31A C31 H31C 109.5
H31B C31 H31C 109.5
C24 C32 H32A 109.5
C24 C32 H32B 109.5
H32A C32 H32B 109.5
C24 C32 H32C 109.5
H32A C32 H32C 109.5
H32B C32 H32C 109.5
O4 C33 C34 108.5(2)
O4 C33 C29 103.5(2)
C34 C33 C29 116.4(2)
O4 C33 H33 109.4
C34 C33 H33 109.4
C29 C33 H33 109.4
C35 C34 C33 124.2(3)
C35 C34 H34 117.9
C33 C34 H34 117.9
C34 C35 H35A 120.0
C34 C35 H35B 120.0
H35A C35 H35B 120.0
O4 C36 C37 121.3(2)
O4 C36 C30 111.1(2)
C37 C36 C30 127.5(2)
C36 C37 C38 123.6(3)
C36 C37 H37 118.2
C38 C37 H37 118.2
O5 C38 O6 121.5(3)
O5 C38 C37 128.5(2)
O6 C38 C37 110.0(2)
O6 C39 C40 107.9(3)
O6 C39 H39A 110.1
C40 C39 H39A 110.1
O6 C39 H39B 110.1
C40 C39 H39B 110.1
H39A C39 H39B 108.4
F4 C40 F6 106.6(3)
F4 C40 F5 106.9(2)
F6 C40 F5 107.0(3)
F4 C40 C39 113.2(3)
F6 C40 C39 112.5(3)
F5 C40 C39 110.3(3)

loop_
_geom_bond_atom_site_label_1
_geom_bond_atom_site_label_2
_geom_bond_distance
F1 C20 1.337(3)
F2 C20 1.326(4)
F3 C20 1.349(4)
F4 C40 1.324(3)
F5 C40 1.340(3)
F6 C40 1.327(4)
O1 C16 1.352(3)
O1 C13 1.469(3)
O2 C18 1.208(3)
O3 C18 1.390(3)
O3 C19 1.432(3)
O4 C36 1.346(3)
O4 C33 1.466(3)
O5 C38 1.197(3)
O6 C38 1.370(3)
O6 C39 1.435(4)
C1 C2 1.532(4)
C1 C6 1.537(4)
C1 C10 1.564(4)
C1 H1 1.0000
C2 C3 1.534(4)
C2 H2A 0.9900
C2 H2B 0.9900
C3 C4 1.530(4)
C3 H3A 0.9900
C3 H3B 0.9900
C4 C5 1.518(4)
C4 C12 1.538(5)
C4 H4 1.0000
C5 C6 1.551(5)
C5 H5A 0.9900
C5 H5B 0.9900
C6 C7 1.503(4)
C6 H6 1.0000
C7 C8 1.322(5)
C7 H7 0.9500
C8 C9 1.499(4)
C8 H8 0.9500
C9 C13 1.531(4)
C9 C10 1.544(4)
C9 H9 1.0000
C10 C16 1.518(3)
C10 C11 1.541(4)
C11 H11A 0.9800
C11 H11B 0.9800
C11 H11C 0.9800
C12 H12A 0.9800
C12 H12B 0.9800
C12 H12C 0.9800
C13 C14 1.485(4)
C13 H13 1.0000
C14 C15 1.304(4)
C14 H14 0.9500
C15 H15A 0.9500
C15 H15B 0.9500
C16 C17 1.344(4)
C17 C18 1.447(4)
C17 H17 0.9500
C19 C20 1.484(4)
C19 H19A 0.9900
C19 H19B 0.9900
C21 C22 1.535(4)
C21 C26 1.552(4)
C21 C30 1.556(4)
C21 H21 1.0000
C22 C23 1.537(4)
C22 H22A 0.9900
C22 H22B 0.9900
C23 C24 1.525(4)
C23 H23A 0.9900
C23 H23B 0.9900
C24 C32 1.521(4)
C24 C25 1.537(4)
C24 H24 1.0000
C25 C26 1.531(4)
C25 H25A 0.9900
C25 H25B 0.9900
C26 C27 1.502(4)
C26 H26 1.0000
C27 C28 1.328(4)
C27 H27 0.9500
C28 C29 1.499(4)
C28 H28 0.9500
C29 C33 1.528(4)
C29 C30 1.557(4)
C29 H29 1.0000
C30 C31 1.526(4)
C30 C36 1.527(4)
C31 H31A 0.9800
C31 H31B 0.9800
C31 H31C 0.9800
C32 H32A 0.9800
C32 H32B 0.9800
C32 H32C 0.9800
C33 C34 1.489(4)
C33 H33 1.0000
C34 C35 1.308(4)
C34 H34 0.9500
C35 H35A 0.9500
C35 H35B 0.9500
C36 C37 1.347(4)
C37 C38 1.452(4)
C37 H37 0.9500
C39 C40 1.484(4)
C39 H39A 0.9900
C39 H39B 0.9900
